data_8101573
loop_
_publ_author_name
'Lobana, T. S.'
'Verma, R.'
'Mahajan, R.'
'Tiekink, E. R. T.'

_publ_section_title
;
Crystal structure of di-\m-iodo-bis{(methylcyanide-N)
(triphenylselenophosphorane)copper(I)}, [CuI(Ph~3~PSe)(CH~3~CN)]~2~
;
_journal_issue 4
_journal_name_full 'Zeitschrift f\"ur Kristallographie - New Crystal Structures'
_journal_page_first 513
_journal_page_last 514
_journal_volume 214
_journal_year 1999
_chemical_formula_moiety 'C20 H18 Cu I N P Se '
_chemical_formula_sum 'C20 H18 Cu I N P Se'
_chemical_formula_weight 572.75
_space_group_IT_number 14
_symmetry_cell_setting monoclinic
_symmetry_space_group_name_Hall '-P 2yn'
_symmetry_space_group_name_H-M 'P 1 21/n 1'
_cell_angle_alpha 90
_cell_angle_beta 109.26(3)
_cell_angle_gamma 90
_cell_formula_units_Z 4
_cell_length_a 12.288(5)
_cell_length_b 9.517(8)
_cell_length_c 18.125(7)
_cell_measurement_temperature 293
_cell_volume 2000(1)
_diffrn_ambient_temperature 293
_exptl_crystal_density_diffrn 1.901
_refine_ls_R_factor_obs 0.0544
_refine_ls_wR_factor_obs 0.0586
_cod_original_sg_symbol_H-M 'P 21/n'
_cod_original_formula_sum 'C20 H18 Cu I N P Se '
_cod_database_code 8101573

loop_
_symmetry_equiv_pos_as_xyz
'  +x,  +y,  +z'
1/2-x,1/2+y,1/2-z
'  -x,  -y,  -z'
1/2+x,1/2-y,1/2+z

loop_
_atom_site_aniso_label
_atom_site_aniso_U_11
_atom_site_aniso_U_22
_atom_site_aniso_U_33
_atom_site_aniso_U_12
_atom_site_aniso_U_13
_atom_site_aniso_U_23
Cu 0.0506(10) 0.043(1) 0.0462(10) 0.0006(8) 0.0136(8) 0.0015(8)
I(1) 0.0343(4) 0.0442(5) 0.0373(4) 0.0032(4) 0.0105(3) -0.0058(4)
Se(1) 0.0395(7) 0.0264(6) 0.0321(6) -0.0006(5) 0.0101(5) -0.0075(5)
P(1) 0.026(1) 0.021(2) 0.022(1) -0.002(1) 0.007(1) -0.004(1)
N(1) 0.045(7) 0.042(8) 0.092(10) 0.004(6) 0.028(7) 0.020(7)
C(1) 0.030(6) 0.022(6) 0.032(6) 0.003(5) 0.012(5) 0.003(5)
C(2) 0.051(8) 0.022(7) 0.030(7) -0.004(6) -0.006(6) -0.002(5)
C(3) 0.018(6) 0.039(7) 0.052(8) 0.003(5) -0.004(6) 0.008(6)
C(4) 0.054(8) 0.042(8) 0.029(7) -0.007(7) -0.003(6) -0.002(6)
C(5) 0.060(9) 0.050(9) 0.020(6) 0.000(7) 0.006(6) 0.006(6)
C(6) 0.028(6) 0.033(7) 0.030(6) 0.005(5) 0.004(5) 0.004(5)
C(7) 0.015(5) 0.024(6) 0.029(6) -0.002(4) 0.011(4) 0.000(5)
C(8) 0.039(7) 0.030(7) 0.047(7) -0.002(6) 0.005(6) 0.001(6)
C(9) 0.042(7) 0.036(8) 0.047(8) -0.005(6) 0.016(6) -0.005(6)
C(10) 0.071(9) 0.029(7) 0.043(8) 0.005(7) 0.025(7) 0.010(6)
C(11) 0.043(7) 0.046(8) 0.029(6) 0.007(6) 0.007(6) 0.012(6)
C(12) 0.035(6) 0.036(7) 0.036(7) -0.007(6) 0.007(5) 0.003(6)
C(13) 0.031(6) 0.023(6) 0.018(5) 0.003(5) 0.007(5) 0.003(5)
C(14) 0.029(6) 0.027(7) 0.038(7) -0.005(5) 0.011(5) 0.002(5)
C(15) 0.044(8) 0.027(7) 0.054(8) -0.009(6) 0.013(6) 0.003(6)
C(16) 0.034(7) 0.051(9) 0.056(9) 0.004(7) 0.017(6) 0.020(7)
C(17) 0.052(8) 0.053(9) 0.038(7) 0.025(7) 0.018(6) 0.010(7)
C(18) 0.034(6) 0.033(7) 0.039(7) 0.006(5) 0.016(6) 0.002(6)
C(19) 0.033(7) 0.045(9) 0.064(9) -0.009(7) 0.019(7) -0.001(8)
C(20) 0.11(1) 0.05(1) 0.08(1) 0.002(10) 0.02(1) 0.030(9)

loop_
_atom_site_label
_atom_site_fract_x
_atom_site_fract_y
_atom_site_fract_z
_atom_site_U_iso_or_equiv
_atom_site_thermal_displace_type
_atom_site_calc_flag
_atom_site_calc_attached_atom
_atom_site_occupancy
Cu -0.0788(1) 0.1232(2) 0.02169(9) 0.0471(5) Uani ? ? 1.0
I(1) 0.13153(7) 0.04272(9) 0.10614(5) 0.0389(2) Uani ? ? 1.0
Se(1) -0.2358(1) 0.0905(1) 0.07617(7) 0.0331(3) Uani ? ? 1.0
P(1) -0.2383(2) 0.2695(3) 0.1474(2) 0.0235(7) Uani ? ? 1.0
N(1) -0.0930(9) 0.317(1) -0.0257(7) 0.058(4) Uani ? ? 1.0
C(1) -0.1153(9) 0.275(1) 0.2360(6) 0.028(3) Uani ? ? 1.0
C(2) -0.007(1) 0.269(1) 0.2266(6) 0.039(3) Uani ? ? 1.0
C(3) 0.0937(9) 0.274(1) 0.2912(7) 0.041(4) Uani ? ? 1.0
C(4) 0.086(1) 0.283(1) 0.3664(7) 0.046(4) Uani ? ? 1.0
C(5) -0.021(1) 0.284(1) 0.3732(6) 0.045(4) Uani ? ? 1.0
C(6) -0.1211(9) 0.281(1) 0.3092(6) 0.032(3) Uani ? ? 1.0
C(7) -0.2439(8) 0.436(1) 0.0983(6) 0.022(3) Uani ? ? 1.0
C(8) -0.1630(10) 0.540(1) 0.1255(7) 0.041(3) Uani ? ? 1.0
C(9) -0.174(1) 0.665(1) 0.0827(7) 0.042(4) Uani ? ? 1.0
C(10) -0.265(1) 0.685(1) 0.0147(7) 0.046(4) Uani ? ? 1.0
C(11) -0.3477(10) 0.581(1) -0.0117(6) 0.040(4) Uani ? ? 1.0
C(12) -0.3350(9) 0.457(1) 0.0303(6) 0.036(3) Uani ? ? 1.0
C(13) -0.3667(9) 0.268(1) 0.1758(6) 0.024(3) Uani ? ? 1.0
C(14) -0.4425(9) 0.159(1) 0.1582(6) 0.032(3) Uani ? ? 1.0
C(15) -0.539(1) 0.161(1) 0.1793(7) 0.042(4) Uani ? ? 1.0
C(16) -0.562(1) 0.270(1) 0.2195(8) 0.046(4) Uani ? ? 1.0
C(17) -0.483(1) 0.384(1) 0.2390(7) 0.047(4) Uani ? ? 1.0
C(18) -0.3883(9) 0.383(1) 0.2162(6) 0.034(3) Uani ? ? 1.0
C(19) -0.121(1) 0.405(1) -0.0692(8) 0.046(4) Uani ? ? 1.0
C(20) -0.159(1) 0.517(2) -0.1272(9) 0.082(6) Uani ? ? 1.0
H(2) -0.0015 0.2621 0.1756 0.0466 Uiso ? ? 1.0
H(3) 0.1670 0.2720 0.2843 0.0487 Uiso ? ? 1.0
H(4) 0.1532 0.2871 0.4113 0.0549 Uiso ? ? 1.0
H(5) -0.0269 0.2882 0.4240 0.0543 Uiso ? ? 1.0
H(6) -0.1940 0.2828 0.3168 0.0381 Uiso ? ? 1.0
H(8) -0.1003 0.5270 0.1726 0.0486 Uiso ? ? 1.0
H(9) -0.1187 0.7370 0.1012 0.0499 Uiso ? ? 1.0
H(10) -0.2705 0.7695 -0.0142 0.0554 Uiso ? ? 1.0
H(11) -0.4119 0.5940 -0.0578 0.0482 Uiso ? ? 1.0
H(12) -0.3907 0.3849 0.0119 0.0436 Uiso ? ? 1.0
H(14) -0.4278 0.0799 0.1307 0.0379 Uiso ? ? 1.0
H(15) -0.5909 0.0841 0.1656 0.0509 Uiso ? ? 1.0
H(16) -0.6298 0.2711 0.2341 0.0556 Uiso ? ? 1.0
H(17) -0.4960 0.4606 0.2683 0.0563 Uiso ? ? 1.0
H(18) -0.3370 0.4606 0.2278 0.0411 Uiso ? ? 1.0
H(20a) -0.0933 0.5632 -0.1327 0.0989 Uiso ? ? 1.0
H(20b) -0.2033 0.4777 -0.1760 0.0989 Uiso ? ? 1.0
H(20c) -0.2040 0.5825 -0.1106 0.0989 Uiso ? ? 1.0

loop_
_geom_bond_atom_site_label_1
_geom_bond_atom_site_label_2
_geom_bond_distance
_geom_bond_site_symmetry_1
_geom_bond_site_symmetry_2
_geom_bond_publ_flag
I(1) Cu 2.646(2) ? ? yes
I(1) Cu 2.700(2) ? ? yes
Se(1) Cu 2.459(2) ? ? yes
Se(1) P(1) 2.144(3) ? ? yes
Cu N(1) 2.02(1) ? ? yes
P(1) C(1) 1.81(1) ? ? yes
P(1) C(7) 1.81(1) ? ? yes
P(1) C(13) 1.81(1) ? ? yes
N(1) C(19) 1.12(2) ? ? yes
C(1) C(2) 1.40(1) ? ? yes
C(1) C(6) 1.35(1) ? ? yes
C(2) C(3) 1.39(1) ? ? yes
C(3) C(4) 1.40(2) ? ? yes
C(4) C(5) 1.36(2) ? ? yes
C(5) C(6) 1.39(1) ? ? yes
C(7) C(8) 1.37(1) ? ? yes
C(7) C(12) 1.38(1) ? ? yes
C(8) C(9) 1.40(2) ? ? yes
C(9) C(10) 1.37(2) ? ? yes
C(10) C(11) 1.39(2) ? ? yes
C(11) C(12) 1.38(2) ? ? yes
C(13) C(14) 1.36(1) ? ? yes
C(13) C(18) 1.39(1) ? ? yes
C(14) C(15) 1.36(1) ? ? yes
C(15) C(16) 1.35(2) ? ? yes
C(16) C(17) 1.42(2) ? ? yes
C(17) C(18) 1.36(2) ? ? yes
C(19) C(20) 1.46(2) ? ? yes
